data_7704596
loop_
_publ_author_name
'Wen, Ya'
'Ouyang, Cheng'
'Li, Quanwen'
'Rees, Thomas W.'
'Qiu, Kangqiang'
'Ji, Liangnian'
'Chao, Hui'

_publ_section_title
;
 Synthesis, characterization and anticancer mechanism studies of
 fluorinated cyclometalated ruthenium(ii) complexes.
;
_journal_issue 21
_journal_name_full 'Dalton transactions (Cambridge, England : 2003)'
_journal_page_first 7044
_journal_page_last 7052
_journal_paper_doi 10.1039/d0dt01412e
_journal_volume 49
_journal_year 2020
_chemical_formula_moiety 'C37 H21 F5 N5 Ru, F6 P, C7 H8'
_chemical_formula_sum 'C44 H29 F11 N5 P Ru'
_chemical_formula_weight 968.76
_space_group_crystal_system monoclinic
_space_group_IT_number 15
_space_group_name_Hall '-I 2ya'
_space_group_name_H-M_alt 'I 1 2/a 1'
_atom_sites_solution_hydrogens geom
_audit_block_doi 10.5517/ccdc.csd.cc2589c4
_audit_creation_date 2019-12-04
_audit_creation_method
;
Olex2 1.2
(compiled 2017.01.04 svn.r3372 for OlexSys, GUI svn.r5292)
;
_audit_update_record
;
2020-05-14 deposited with the CCDC.	2020-05-21 downloaded from the CCDC.
;
_cell_angle_alpha 90
_cell_angle_beta 106.414(3)
_cell_angle_gamma 90
_cell_formula_units_Z 8
_cell_length_a 27.1180(7)
_cell_length_b 9.1320(2)
_cell_length_c 35.8913(9)
_cell_measurement_reflns_used 19181
_cell_measurement_temperature 293(2)
_cell_measurement_theta_max 29.0750
_cell_measurement_theta_min 4.0090
_cell_volume 8525.9(4)
_computing_molecular_graphics 'Olex2 (Dolomanov et al., 2009)'
_computing_publication_material 'Olex2 (Dolomanov et al., 2009)'
_computing_structure_refinement 'ShelXL (Sheldrick, 2015)'
_diffrn_ambient_temperature 293(2)
_diffrn_measured_fraction_theta_full 0.996
_diffrn_measured_fraction_theta_max 0.972
_diffrn_measurement_device_type 'SuperNova, Dual, Cu at zero, AtlasS2'
_diffrn_radiation_type MoK\a
_diffrn_radiation_wavelength 0.71073
_diffrn_reflns_av_R_equivalents 0.0320
_diffrn_reflns_av_unetI/netI 0.0452
_diffrn_reflns_Laue_measured_fraction_full 0.996
_diffrn_reflns_Laue_measured_fraction_max 0.972
_diffrn_reflns_limit_h_max 35
_diffrn_reflns_limit_h_min -34
_diffrn_reflns_limit_k_max 11
_diffrn_reflns_limit_k_min -11
_diffrn_reflns_limit_l_max 46
_diffrn_reflns_limit_l_min -39
_diffrn_reflns_number 24015
_diffrn_reflns_point_group_measured_fraction_full 0.996
_diffrn_reflns_point_group_measured_fraction_max 0.972
_diffrn_reflns_theta_full 25.242
_diffrn_reflns_theta_max 27.494
_diffrn_reflns_theta_min 3.185
_exptl_absorpt_coefficient_mu 0.492
_exptl_absorpt_correction_T_max 1.00000
_exptl_absorpt_correction_T_min 0.83648
_exptl_absorpt_correction_type multi-scan
_exptl_absorpt_process_details
;
CrysAlisPro 1.171.38.43 (Rigaku Oxford Diffraction, 2015)
Empirical absorption correction using spherical harmonics,
 implemented in SCALE3 ABSPACK scaling algorithm.
;
_exptl_crystal_density_diffrn 1.509
_exptl_crystal_description block
_exptl_crystal_F_000 3888
_platon_squeeze_details
;
TITL 1611141_a.res in I2/a
CELL   27.1180    9.1320   35.8913     90.00    106.41     90.00
SPGR I2/a
# Solvent Accessible Volume =      1184
# Electrons Found in S.A.V. =       309
# Note: Atoms in Void are Labelled as Cxxx and Qxxx for all Others
C101 0.726 0.375 0.237 !       6.03 eA-3
C102 0.250 0.707 0.314 !       4.71 eA-3
C103 0.774 0.623 0.018 !       4.25 eA-3
C104 0.271 0.320 0.008 !       4.08 eA-3
C105 0.725 0.338 0.203 !       3.75 eA-3
C106 0.253 0.773 0.230 !       3.65 eA-3
C107 0.729 0.375 0.279 !       2.86 eA-3
C108 0.201 0.266 0.486 !       2.71 eA-3
Q109 0.704 0.465 0.237 !       0.73 eA-3
C110 0.722 0.148 0.190 !       0.67 eA-3
Q111 0.713 0.607 0.007 !       0.64 eA-3
Q112 0.960 0.027 0.186 !       0.58 eA-3
Q113 0.095 0.034 0.070 !       0.57 eA-3
Q114 0.429 0.631 0.072 !       0.57 eA-3
Q115 0.890 0.462 0.157 !       0.56 eA-3
Q116 0.189 0.717 0.204 !       0.51 eA-3
Q117 0.007 0.026 0.192 !       0.50 eA-3
Q118 0.837 0.784 0.115 !       0.50 eA-3
;
_refine_diff_density_max 0.392
_refine_diff_density_min -0.411
_refine_diff_density_rms 0.068
_refine_ls_extinction_method none
_refine_ls_goodness_of_fit_ref 1.028
_refine_ls_hydrogen_treatment constr
_refine_ls_matrix_type full
_refine_ls_number_parameters 560
_refine_ls_number_reflns 9509
_refine_ls_number_restraints 0
_refine_ls_restrained_S_all 1.028
_refine_ls_R_factor_all 0.0483
_refine_ls_R_factor_gt 0.0340
_refine_ls_shift/su_max 0.004
_refine_ls_shift/su_mean 0.000
_refine_ls_structure_factor_coef Fsqd
_refine_ls_weighting_details 'w=1/[\s^2^(Fo^2^)+(0.0290P)^2^+9.4325P] where P=(Fo^2^+2Fc^2^)/3'
_refine_ls_weighting_scheme calc
_refine_ls_wR_factor_gt 0.0716
_refine_ls_wR_factor_ref 0.0789
_reflns_Friedel_coverage 0.000
_reflns_number_gt 7700
_reflns_number_total 9509
_reflns_threshold_expression 'I > 2\s(I)'
_cod_data_source_file d0dt01412e2.cif
_cod_data_source_block 1611141_sq
_cod_database_code 7704596
_shelx_shelxl_version_number 2014/7
_shelx_space_group_comment
;
The symmetry employed for this shelxl refinement is uniquely defined
by the following loop, which should always be used as a source of
symmetry information in preference to the above space-group names.
They are only intended as comments.
;
_olex2_refinement_description
;
1. Fixed Uiso
 At 1.2 times of:
  All C(H) groups
 At 1.5 times of:
  All C(H,H,H) groups
2.a Aromatic/amide H refined with riding coordinates:
 C16(H16), C2(H2), C30(H30), C17(H17), C22(H22), C28(H28), C8(H8), C20(H20),
 C5(H5), C25(H25), C15(H15), C4(H4), C9(H9), C3(H3), C10(H10), C23(H23),
 C18(H18), C24(H24), C13(H13), C19(H19), C42(H42), C40(H40), C14(H14), C38(H38),
  C43(H43), C39(H39)
2.b Idealised Me refined as rotating group:
 C44(H44A,H44B,H44C)
;
_platon_squeeze_void_probe_radius 1.20
_olex2_submission_special_instructions 'No special instructions were received'

loop_
_space_group_symop_operation_xyz
'x, y, z'
'-x+1/2, y, -z'
'x+1/2, y+1/2, z+1/2'
'-x+1, y+1/2, -z+1/2'
'-x, -y, -z'
'x-1/2, -y, z'
'-x+1/2, -y+1/2, -z+1/2'
'x, -y+1/2, z+1/2'

loop_
_atom_site_label
_atom_site_type_symbol
_atom_site_fract_x
_atom_site_fract_y
_atom_site_fract_z
_atom_site_U_iso_or_equiv
_atom_site_adp_type
_atom_site_occupancy
_atom_site_site_symmetry_order
_atom_site_calc_flag
_atom_site_refinement_flags_posn
_atom_site_refinement_flags_adp
_atom_site_refinement_flags_occupancy
_atom_site_disorder_assembly
_atom_site_disorder_group
Ru1 Ru 0.42930(2) 0.42585(2) 0.62174(2) 0.01588(6) Uani 1 1 d . . . . .
P002 P 0.17010(3) -0.02192(8) 0.57519(2) 0.03513(17) Uani 1 1 d . . . . .
F1 F 0.18986(5) 0.37952(16) 0.63196(4) 0.0334(3) Uani 1 1 d . . . . .
F5 F 0.18580(5) 0.59590(16) 0.51175(4) 0.0332(3) Uani 1 1 d . . . . .
F3 F 0.03272(5) 0.46231(15) 0.53891(4) 0.0332(3) Uani 1 1 d . . . . .
F4 F 0.08279(5) 0.59141(16) 0.49154(4) 0.0354(4) Uani 1 1 d . . . . .
F2 F 0.08717(5) 0.35819(15) 0.60914(4) 0.0329(3) Uani 1 1 d . . . . .
N3 N 0.42119(7) 0.63023(19) 0.59602(5) 0.0181(4) Uani 1 1 d . . . . .
N4 N 0.35475(6) 0.44139(18) 0.60258(5) 0.0163(4) Uani 1 1 d . . . . .
N5 N 0.40774(6) 0.22575(19) 0.63865(5) 0.0178(4) Uani 1 1 d . . . . .
N1 N 0.45707(7) 0.31754(19) 0.57819(6) 0.0233(4) Uani 1 1 d . . . . .
F6 F 0.16551(7) -0.17120(18) 0.59678(5) 0.0561(5) Uani 1 1 d . . . . .
N2 N 0.50610(7) 0.41346(18) 0.64649(5) 0.0181(4) Uani 1 1 d . . . . .
F10 F 0.13603(8) -0.09001(19) 0.53573(5) 0.0626(5) Uani 1 1 d . . . . .
F8 F 0.20427(7) 0.0474(2) 0.61509(5) 0.0627(5) Uani 1 1 d . . . . .
F7 F 0.17488(7) 0.12816(18) 0.55358(6) 0.0546(5) Uani 1 1 d . . . . .
F9 F 0.11966(7) 0.03842(19) 0.58407(6) 0.0625(5) Uani 1 1 d . . . . .
C1 C 0.43547(8) 0.5290(2) 0.67375(6) 0.0174(4) Uani 1 1 d . . . . .
F11 F 0.22122(7) -0.0800(2) 0.56668(6) 0.0657(5) Uani 1 1 d . . . . .
C31 C 0.33269(8) 0.5679(2) 0.58580(6) 0.0176(4) Uani 1 1 d . . . . .
C16 C 0.42929(9) 0.2738(2) 0.54232(7) 0.0256(5) Uani 1 1 d . . . . .
H16 H 0.3942 0.2927 0.5343 0.031 Uiso 1 1 calc R . . . .
C21 C 0.37113(8) 0.6741(2) 0.58123(6) 0.0186(5) Uani 1 1 d . . . . .
C27 C 0.32513(8) 0.3304(2) 0.60971(6) 0.0177(4) Uani 1 1 d . . . . .
C12 C 0.50845(8) 0.2870(2) 0.58971(7) 0.0225(5) Uani 1 1 d . . . . .
C7 C 0.52601(8) 0.4740(2) 0.68227(6) 0.0205(5) Uani 1 1 d . . . . .
C2 C 0.39721(9) 0.5935(2) 0.68719(7) 0.0233(5) Uani 1 1 d . . . . .
H2 H 0.3631 0.5863 0.6723 0.028 Uiso 1 1 calc R . . . .
C6 C 0.48662(8) 0.5413(2) 0.69735(6) 0.0206(5) Uani 1 1 d . . . . .
C11 C 0.53659(8) 0.3413(2) 0.62852(7) 0.0209(5) Uani 1 1 d . . . . .
C30 C 0.28001(8) 0.5864(2) 0.57588(6) 0.0201(5) Uani 1 1 d . . . . .
H30 H 0.2653 0.6735 0.5646 0.024 Uiso 1 1 calc R . . . .
C17 C 0.45860(9) 0.7221(2) 0.59299(7) 0.0243(5) Uani 1 1 d . . . . .
H17 H 0.4927 0.6934 0.6031 0.029 Uiso 1 1 calc R . . . .
C22 C 0.43820(9) 0.1149(2) 0.65678(7) 0.0231(5) Uani 1 1 d . . . . .
H22 H 0.4736 0.1283 0.6639 0.028 Uiso 1 1 calc R . . . .
C29 C 0.24892(8) 0.4739(2) 0.58287(6) 0.0200(5) Uani 1 1 d . . . . .
C28 C 0.27244(8) 0.3439(2) 0.59985(6) 0.0203(5) Uani 1 1 d . . . . .
H28 H 0.2525 0.2669 0.6044 0.024 Uiso 1 1 calc R . . . .
C8 C 0.57866(8) 0.4641(3) 0.70045(7) 0.0257(5) Uani 1 1 d . . . . .
H8 H 0.5927 0.5076 0.7246 0.031 Uiso 1 1 calc R . . . .
C33 C 0.16464(8) 0.4280(2) 0.59637(7) 0.0223(5) Uani 1 1 d . . . . .
C32 C 0.19214(8) 0.4843(2) 0.57239(6) 0.0198(5) Uani 1 1 d . . . . .
C20 C 0.35912(9) 0.8092(2) 0.56306(7) 0.0263(5) Uani 1 1 d . . . . .
H20 H 0.3250 0.8374 0.5530 0.032 Uiso 1 1 calc R . . . .
C5 C 0.49817(9) 0.6152(3) 0.73291(7) 0.0261(5) Uani 1 1 d . . . . .
H5 H 0.5320 0.6209 0.7484 0.031 Uiso 1 1 calc R . . . .
C25 C 0.33440(9) 0.0734(2) 0.63599(7) 0.0239(5) Uani 1 1 d . . . . .
H25 H 0.2989 0.0606 0.6286 0.029 Uiso 1 1 calc R . . . .
C35 C 0.08405(8) 0.4731(2) 0.54993(7) 0.0239(5) Uani 1 1 d . . . . .
C15 C 0.45151(10) 0.2019(2) 0.51722(7) 0.0312(6) Uani 1 1 d . . . . .
H15 H 0.4315 0.1736 0.4927 0.037 Uiso 1 1 calc R . . . .
C26 C 0.35551(8) 0.2044(2) 0.62844(6) 0.0183(4) Uani 1 1 d . . . . .
C4 C 0.45925(10) 0.6796(3) 0.74503(7) 0.0295(6) Uani 1 1 d . . . . .
H4 H 0.4669 0.7304 0.7684 0.035 Uiso 1 1 calc R . . . .
C9 C 0.60972(9) 0.3894(3) 0.68238(8) 0.0297(6) Uani 1 1 d . . . . .
H9 H 0.6448 0.3816 0.6945 0.036 Uiso 1 1 calc R . . . .
C36 C 0.10968(9) 0.5367(2) 0.52595(7) 0.0247(5) Uani 1 1 d . . . . .
C3 C 0.40868(9) 0.6682(2) 0.72221(7) 0.0275(5) Uani 1 1 d . . . . .
H3 H 0.3824 0.7109 0.7304 0.033 Uiso 1 1 calc R . . . .
C34 C 0.11185(8) 0.4190(2) 0.58558(7) 0.0240(5) Uani 1 1 d . . . . .
C10 C 0.58901(9) 0.3261(2) 0.64645(7) 0.0267(5) Uani 1 1 d . . . . .
H10 H 0.6097 0.2741 0.6344 0.032 Uiso 1 1 calc R . . . .
C23 C 0.41913(9) -0.0166(3) 0.66513(7) 0.0272(5) Uani 1 1 d . . . . .
H23 H 0.4413 -0.0902 0.6777 0.033 Uiso 1 1 calc R . . . .
C18 C 0.44843(10) 0.8572(3) 0.57546(7) 0.0301(6) Uani 1 1 d . . . . .
H18 H 0.4752 0.9183 0.5740 0.036 Uiso 1 1 calc R . . . .
C24 C 0.36631(9) -0.0380(2) 0.65455(7) 0.0284(5) Uani 1 1 d . . . . .
H24 H 0.3526 -0.1263 0.6599 0.034 Uiso 1 1 calc R . . . .
C37 C 0.16260(8) 0.5404(2) 0.53682(7) 0.0224(5) Uani 1 1 d . . . . .
C13 C 0.53210(10) 0.2143(2) 0.56549(7) 0.0280(5) Uani 1 1 d . . . . .
H13 H 0.5671 0.1938 0.5739 0.034 Uiso 1 1 calc R . . . .
C41 C 0.10948(10) 0.1474(3) 0.70357(8) 0.0315(6) Uani 1 1 d . . . . .
C19 C 0.39810(10) 0.9009(3) 0.56009(7) 0.0319(6) Uani 1 1 d . . . . .
H19 H 0.3906 0.9913 0.5479 0.038 Uiso 1 1 calc R . . . .
C42 C 0.15174(10) 0.2124(3) 0.69594(8) 0.0354(6) Uani 1 1 d . . . . .
H42 H 0.1568 0.2024 0.6715 0.042 Uiso 1 1 calc R . . . .
C40 C 0.10369(10) 0.1618(3) 0.74032(8) 0.0337(6) Uani 1 1 d . . . . .
H40 H 0.0756 0.1184 0.7460 0.040 Uiso 1 1 calc R . . . .
C14 C 0.50355(10) 0.1727(3) 0.52885(8) 0.0339(6) Uani 1 1 d . . . . .
H14 H 0.5191 0.1255 0.5122 0.041 Uiso 1 1 calc R . . . .
C38 C 0.18026(11) 0.3053(3) 0.76084(9) 0.0484(8) Uani 1 1 d . . . . .
H38 H 0.2038 0.3582 0.7800 0.058 Uiso 1 1 calc R . . . .
C43 C 0.18654(10) 0.2921(3) 0.72433(9) 0.0445(7) Uani 1 1 d . . . . .
H43 H 0.2144 0.3369 0.7187 0.053 Uiso 1 1 calc R . . . .
C39 C 0.13866(12) 0.2391(3) 0.76873(8) 0.0435(7) Uani 1 1 d . . . . .
H39 H 0.1342 0.2468 0.7934 0.052 Uiso 1 1 calc R . . . .
C44 C 0.07076(13) 0.0649(3) 0.67227(9) 0.0529(8) Uani 1 1 d . . . . .
H44A H 0.0376 0.1099 0.6678 0.079 Uiso 1 1 calc GR . . . .
H44B H 0.0690 -0.0348 0.6803 0.079 Uiso 1 1 calc GR . . . .
H44C H 0.0810 0.0669 0.6488 0.079 Uiso 1 1 calc GR . . . .

loop_
_atom_site_aniso_label
_atom_site_aniso_U_11
_atom_site_aniso_U_22
_atom_site_aniso_U_33
_atom_site_aniso_U_23
_atom_site_aniso_U_13
_atom_site_aniso_U_12
Ru1 0.01381(9) 0.01405(9) 0.01970(9) 0.00083(7) 0.00462(7) -0.00127(7)
P002 0.0304(4) 0.0329(4) 0.0453(4) -0.0068(3) 0.0161(3) -0.0083(3)
F1 0.0238(7) 0.0475(9) 0.0288(8) 0.0155(7) 0.0074(6) 0.0038(6)
F5 0.0260(7) 0.0460(9) 0.0273(8) 0.0133(6) 0.0073(6) 0.0006(6)
F3 0.0154(6) 0.0377(8) 0.0433(9) -0.0051(7) 0.0030(6) 0.0023(6)
F4 0.0259(7) 0.0463(9) 0.0278(8) 0.0080(7) -0.0026(6) 0.0078(7)
F2 0.0237(7) 0.0391(8) 0.0407(9) 0.0060(7) 0.0172(6) 0.0008(6)
N3 0.0199(9) 0.0168(9) 0.0187(9) -0.0017(7) 0.0071(7) -0.0033(7)
N4 0.0161(9) 0.0146(9) 0.0178(9) 0.0014(7) 0.0039(7) -0.0010(7)
N5 0.0163(9) 0.0177(9) 0.0198(9) 0.0011(7) 0.0057(7) 0.0014(7)
N1 0.0289(10) 0.0146(9) 0.0271(11) 0.0021(8) 0.0092(8) -0.0048(8)
F6 0.0578(11) 0.0463(10) 0.0639(12) 0.0101(9) 0.0170(9) -0.0162(9)
N2 0.0175(9) 0.0141(9) 0.0228(10) 0.0021(7) 0.0060(7) -0.0015(7)
F10 0.0774(13) 0.0536(11) 0.0495(11) -0.0157(9) 0.0059(10) -0.0108(10)
F8 0.0580(11) 0.0728(13) 0.0553(11) -0.0154(10) 0.0130(9) -0.0360(10)
F7 0.0589(11) 0.0378(9) 0.0743(13) 0.0049(9) 0.0305(10) -0.0058(8)
F9 0.0434(10) 0.0555(11) 0.1013(16) -0.0205(11) 0.0410(10) -0.0102(8)
C1 0.0200(11) 0.0111(10) 0.0223(11) 0.0042(8) 0.0077(9) -0.0015(8)
F11 0.0535(11) 0.0587(12) 0.0999(16) 0.0070(11) 0.0463(11) 0.0120(9)
C31 0.0205(11) 0.0133(10) 0.0181(10) -0.0002(8) 0.0038(9) -0.0019(9)
C16 0.0305(13) 0.0187(11) 0.0266(13) 0.0001(10) 0.0067(10) -0.0073(10)
C21 0.0222(11) 0.0164(10) 0.0166(11) -0.0002(9) 0.0046(9) -0.0027(9)
C27 0.0181(10) 0.0160(10) 0.0195(11) 0.0008(9) 0.0058(9) -0.0037(8)
C12 0.0250(12) 0.0145(11) 0.0306(13) 0.0023(9) 0.0121(10) -0.0020(9)
C7 0.0198(11) 0.0148(10) 0.0264(12) 0.0030(9) 0.0055(9) -0.0025(9)
C2 0.0255(12) 0.0187(11) 0.0274(12) 0.0046(9) 0.0103(10) 0.0022(9)
C6 0.0226(11) 0.0157(11) 0.0232(12) 0.0044(9) 0.0063(9) -0.0012(9)
C11 0.0193(11) 0.0153(11) 0.0300(13) 0.0037(9) 0.0099(9) 0.0001(9)
C30 0.0215(11) 0.0176(11) 0.0202(11) 0.0051(9) 0.0040(9) 0.0014(9)
C17 0.0204(11) 0.0259(12) 0.0276(13) -0.0012(10) 0.0083(10) -0.0070(10)
C22 0.0187(11) 0.0241(12) 0.0242(12) 0.0024(10) 0.0024(9) 0.0020(9)
C29 0.0175(11) 0.0202(11) 0.0223(11) 0.0017(9) 0.0059(9) 0.0003(9)
C28 0.0186(11) 0.0168(11) 0.0260(12) 0.0015(9) 0.0068(9) -0.0025(9)
C8 0.0195(11) 0.0261(12) 0.0278(13) 0.0009(10) 0.0008(10) -0.0031(10)
C33 0.0193(11) 0.0226(11) 0.0239(12) 0.0021(10) 0.0042(9) 0.0050(9)
C32 0.0180(11) 0.0160(10) 0.0244(12) -0.0006(9) 0.0044(9) 0.0008(9)
C20 0.0262(12) 0.0199(12) 0.0296(13) 0.0063(10) 0.0027(10) -0.0015(10)
C5 0.0284(12) 0.0240(12) 0.0239(12) 0.0006(10) 0.0043(10) -0.0051(10)
C25 0.0210(11) 0.0197(11) 0.0297(13) 0.0032(10) 0.0049(10) -0.0031(9)
C35 0.0149(11) 0.0220(11) 0.0330(13) -0.0055(10) 0.0036(9) 0.0043(9)
C15 0.0479(16) 0.0200(12) 0.0271(13) -0.0035(10) 0.0129(12) -0.0109(11)
C26 0.0172(10) 0.0179(11) 0.0196(11) 0.0013(9) 0.0052(9) -0.0008(9)
C4 0.0424(15) 0.0226(12) 0.0245(13) -0.0024(10) 0.0113(11) -0.0006(11)
C9 0.0166(11) 0.0279(13) 0.0418(15) 0.0050(11) 0.0036(10) 0.0006(10)
C36 0.0225(12) 0.0248(12) 0.0236(12) -0.0014(10) 0.0011(10) 0.0034(10)
C3 0.0349(13) 0.0191(12) 0.0331(14) 0.0027(10) 0.0171(11) 0.0047(10)
C34 0.0206(11) 0.0221(12) 0.0324(13) -0.0015(10) 0.0124(10) 0.0007(9)
C10 0.0206(11) 0.0208(12) 0.0410(15) 0.0016(10) 0.0125(10) 0.0029(9)
C23 0.0261(12) 0.0215(12) 0.0322(13) 0.0094(10) 0.0055(10) 0.0059(10)
C18 0.0332(14) 0.0241(13) 0.0341(14) 0.0026(11) 0.0112(11) -0.0131(11)
C24 0.0290(13) 0.0183(12) 0.0374(14) 0.0065(10) 0.0084(11) -0.0029(10)
C37 0.0226(11) 0.0213(11) 0.0240(12) 0.0008(9) 0.0078(9) 0.0022(9)
C13 0.0328(13) 0.0172(11) 0.0386(14) -0.0028(10) 0.0176(11) -0.0004(10)
C41 0.0331(14) 0.0226(13) 0.0387(15) 0.0092(11) 0.0100(11) 0.0049(11)
C19 0.0416(15) 0.0195(12) 0.0340(14) 0.0071(10) 0.0096(12) -0.0059(11)
C42 0.0363(14) 0.0355(15) 0.0385(15) 0.0127(12) 0.0172(12) 0.0080(12)
C40 0.0374(14) 0.0266(13) 0.0429(16) 0.0090(12) 0.0208(12) 0.0042(11)
C14 0.0491(16) 0.0201(12) 0.0403(15) -0.0046(11) 0.0253(13) -0.0053(11)
C38 0.0392(16) 0.0398(17) 0.054(2) 0.0016(14) -0.0070(15) 0.0011(14)
C43 0.0240(13) 0.0432(17) 0.065(2) 0.0145(15) 0.0101(13) 0.0036(12)
C39 0.0538(18) 0.0408(16) 0.0360(16) 0.0067(13) 0.0128(14) 0.0100(14)
C44 0.059(2) 0.0450(18) 0.0508(19) -0.0028(15) 0.0092(16) -0.0117(15)

loop_
_atom_type_symbol
_atom_type_description
_atom_type_scat_dispersion_real
_atom_type_scat_dispersion_imag
_atom_type_scat_source
C C 0.0033 0.0016 'International Tables Vol C Tables 4.2.6.8 and 6.1.1.4'
H H 0.0000 0.0000 'International Tables Vol C Tables 4.2.6.8 and 6.1.1.4'
F F 0.0171 0.0103 'International Tables Vol C Tables 4.2.6.8 and 6.1.1.4'
N N 0.0061 0.0033 'International Tables Vol C Tables 4.2.6.8 and 6.1.1.4'
P P 0.1023 0.0942 'International Tables Vol C Tables 4.2.6.8 and 6.1.1.4'
Ru Ru -1.2594 0.8363 'International Tables Vol C Tables 4.2.6.8 and 6.1.1.4'

loop_
_citation_id
_citation_doi
_citation_year
1 10.1039/D0DT01412E 2020

loop_
_geom_angle_atom_site_label_1
_geom_angle_atom_site_label_2
_geom_angle_atom_site_label_3
_geom_angle
_geom_angle_site_symmetry_1
_geom_angle_site_symmetry_3
_geom_angle_publ_flag
N3 Ru1 N1 96.04(7) . . ?
N4 Ru1 N3 78.91(7) . . ?
N4 Ru1 N5 79.41(7) . . ?
N4 Ru1 N1 108.52(7) . . ?
N4 Ru1 N2 174.81(7) . . ?
N4 Ru1 C1 95.58(8) . . ?
N5 Ru1 N3 158.28(7) . . ?
N5 Ru1 N1 89.59(7) . . ?
N2 Ru1 N3 102.30(7) . . ?
N2 Ru1 N5 99.41(7) . . ?
N2 Ru1 N1 76.45(7) . . ?
N2 Ru1 C1 79.47(8) . . ?
C1 Ru1 N3 87.89(7) . . ?
C1 Ru1 N5 95.50(8) . . ?
C1 Ru1 N1 155.89(8) . . ?
F6 P002 F8 90.48(10) . . ?
F6 P002 F7 179.82(14) . . ?
F6 P002 F11 90.01(10) . . ?
F10 P002 F6 89.61(10) . . ?
F10 P002 F8 179.70(13) . . ?
F10 P002 F7 90.55(10) . . ?
F10 P002 F9 89.88(11) . . ?
F10 P002 F11 90.98(12) . . ?
F7 P002 F8 89.37(10) . . ?
F9 P002 F6 90.52(11) . . ?
F9 P002 F8 89.82(11) . . ?
F9 P002 F7 89.57(10) . . ?
F9 P002 F11 178.98(12) . . ?
F11 P002 F8 89.31(11) . . ?
F11 P002 F7 89.89(10) . . ?
C21 N3 Ru1 113.94(13) . . ?
C17 N3 Ru1 127.77(15) . . ?
C17 N3 C21 118.28(18) . . ?
C31 N4 Ru1 120.04(14) . . ?
C31 N4 C27 120.42(18) . . ?
C27 N4 Ru1 119.20(13) . . ?
C22 N5 Ru1 128.32(15) . . ?
C22 N5 C26 117.80(18) . . ?
C26 N5 Ru1 113.83(13) . . ?
C16 N1 Ru1 127.55(16) . . ?
C16 N1 C12 118.2(2) . . ?
C12 N1 Ru1 114.18(15) . . ?
C7 N2 Ru1 118.43(15) . . ?
C11 N2 Ru1 120.60(14) . . ?
C11 N2 C7 120.91(18) . . ?
C2 C1 Ru1 129.13(16) . . ?
C2 C1 C6 117.4(2) . . ?
C6 C1 Ru1 113.32(16) . . ?
N4 C31 C21 111.94(18) . . ?
N4 C31 C30 120.73(19) . . ?
C30 C31 C21 127.32(19) . . ?
N1 C16 H16 119.0 . . ?
N1 C16 C15 122.1(2) . . ?
C15 C16 H16 119.0 . . ?
N3 C21 C31 114.89(18) . . ?
N3 C21 C20 121.1(2) . . ?
C20 C21 C31 124.0(2) . . ?
N4 C27 C28 120.63(19) . . ?
N4 C27 C26 112.71(18) . . ?
C28 C27 C26 126.66(19) . . ?
N1 C12 C11 115.4(2) . . ?
N1 C12 C13 121.4(2) . . ?
C13 C12 C11 123.1(2) . . ?
N2 C7 C6 112.53(18) . . ?
N2 C7 C8 119.7(2) . . ?
C8 C7 C6 127.8(2) . . ?
C1 C2 H2 119.2 . . ?
C3 C2 C1 121.6(2) . . ?
C3 C2 H2 119.2 . . ?
C1 C6 C7 116.19(19) . . ?
C5 C6 C1 121.0(2) . . ?
C5 C6 C7 122.8(2) . . ?
N2 C11 C12 113.05(18) . . ?
N2 C11 C10 120.6(2) . . ?
C10 C11 C12 126.3(2) . . ?
C31 C30 H30 120.1 . . ?
C31 C30 C29 119.79(19) . . ?
C29 C30 H30 120.1 . . ?
N3 C17 H17 118.7 . . ?
N3 C17 C18 122.5(2) . . ?
C18 C17 H17 118.7 . . ?
N5 C22 H22 118.5 . . ?
N5 C22 C23 122.9(2) . . ?
C23 C22 H22 118.5 . . ?
C30 C29 C28 118.52(19) . . ?
C30 C29 C32 122.99(19) . . ?
C28 C29 C32 118.48(19) . . ?
C27 C28 C29 119.9(2) . . ?
C27 C28 H28 120.0 . . ?
C29 C28 H28 120.0 . . ?
C7 C8 H8 120.3 . . ?
C9 C8 C7 119.5(2) . . ?
C9 C8 H8 120.3 . . ?
F1 C33 C32 119.61(19) . . ?
F1 C33 C34 117.3(2) . . ?
C34 C33 C32 123.1(2) . . ?
C33 C32 C29 121.41(19) . . ?
C33 C32 C37 115.6(2) . . ?
C37 C32 C29 122.8(2) . . ?
C21 C20 H20 120.2 . . ?
C19 C20 C21 119.5(2) . . ?
C19 C20 H20 120.2 . . ?
C6 C5 H5 120.0 . . ?
C4 C5 C6 119.9(2) . . ?
C4 C5 H5 120.0 . . ?
C26 C25 H25 120.2 . . ?
C24 C25 H25 120.2 . . ?
C24 C25 C26 119.6(2) . . ?
F3 C35 C36 120.8(2) . . ?
F3 C35 C34 119.8(2) . . ?
C36 C35 C34 119.4(2) . . ?
C16 C15 H15 120.3 . . ?
C14 C15 C16 119.4(2) . . ?
C14 C15 H15 120.3 . . ?
N5 C26 C27 114.57(18) . . ?
N5 C26 C25 121.48(19) . . ?
C25 C26 C27 123.96(19) . . ?
C5 C4 H4 120.1 . . ?
C5 C4 C3 119.8(2) . . ?
C3 C4 H4 120.1 . . ?
C8 C9 H9 119.8 . . ?
C10 C9 C8 120.4(2) . . ?
C10 C9 H9 119.8 . . ?
F4 C36 C35 119.6(2) . . ?
F4 C36 C37 120.2(2) . . ?
C37 C36 C35 120.2(2) . . ?
C2 C3 C4 120.2(2) . . ?
C2 C3 H3 119.9 . . ?
C4 C3 H3 119.9 . . ?
F2 C34 C33 120.9(2) . . ?
F2 C34 C35 119.7(2) . . ?
C33 C34 C35 119.5(2) . . ?
C11 C10 H10 120.6 . . ?
C9 C10 C11 118.9(2) . . ?
C9 C10 H10 120.6 . . ?
C22 C23 H23 120.4 . . ?
C22 C23 C24 119.1(2) . . ?
C24 C23 H23 120.4 . . ?
C17 C18 H18 120.3 . . ?
C17 C18 C19 119.3(2) . . ?
C19 C18 H18 120.3 . . ?
C25 C24 C23 119.1(2) . . ?
C25 C24 H24 120.5 . . ?
C23 C24 H24 120.5 . . ?
F5 C37 C32 119.80(19) . . ?
F5 C37 C36 118.1(2) . . ?
C36 C37 C32 122.1(2) . . ?
C12 C13 H13 120.1 . . ?
C14 C13 C12 119.7(2) . . ?
C14 C13 H13 120.1 . . ?
C42 C41 C44 120.6(3) . . ?
C40 C41 C42 118.2(3) . . ?
C40 C41 C44 121.2(3) . . ?
C20 C19 C18 119.2(2) . . ?
C20 C19 H19 120.4 . . ?
C18 C19 H19 120.4 . . ?
C41 C42 H42 119.7 . . ?
C43 C42 C41 120.7(3) . . ?
C43 C42 H42 119.7 . . ?
C41 C40 H40 119.4 . . ?
C39 C40 C41 121.2(3) . . ?
C39 C40 H40 119.4 . . ?
C15 C14 H14 120.5 . . ?
C13 C14 C15 119.1(2) . . ?
C13 C14 H14 120.5 . . ?
C43 C38 H38 120.4 . . ?
C43 C38 C39 119.1(3) . . ?
C39 C38 H38 120.4 . . ?
C42 C43 H43 119.8 . . ?
C38 C43 C42 120.4(3) . . ?
C38 C43 H43 119.8 . . ?
C40 C39 C38 120.4(3) . . ?
C40 C39 H39 119.8 . . ?
C38 C39 H39 119.8 . . ?
C41 C44 H44A 109.5 . . ?
C41 C44 H44B 109.5 . . ?
C41 C44 H44C 109.5 . . ?
H44A C44 H44B 109.5 . . ?
H44A C44 H44C 109.5 . . ?
H44B C44 H44C 109.5 . . ?

loop_
_geom_bond_atom_site_label_1
_geom_bond_atom_site_label_2
_geom_bond_distance
_geom_bond_site_symmetry_2
_geom_bond_publ_flag
Ru1 N3 2.0663(18) . ?
Ru1 N4 1.9479(17) . ?
Ru1 N5 2.0614(18) . ?
Ru1 N1 2.157(2) . ?
Ru1 N2 2.0234(17) . ?
Ru1 C1 2.055(2) . ?
P002 F6 1.5903(18) . ?
P002 F10 1.5832(18) . ?
P002 F8 1.6000(18) . ?
P002 F7 1.5979(18) . ?
P002 F9 1.5882(18) . ?
P002 F11 1.5924(18) . ?
F1 C33 1.342(2) . ?
F5 C37 1.335(3) . ?
F3 C35 1.339(2) . ?
F4 C36 1.341(3) . ?
F2 C34 1.338(3) . ?
N3 C21 1.370(3) . ?
N3 C17 1.344(3) . ?
N4 C31 1.361(3) . ?
N4 C27 1.362(3) . ?
N5 C22 1.351(3) . ?
N5 C26 1.373(3) . ?
N1 C16 1.355(3) . ?
N1 C12 1.366(3) . ?
N2 C7 1.362(3) . ?
N2 C11 1.355(3) . ?
C1 C2 1.393(3) . ?
C1 C6 1.411(3) . ?
C31 C21 1.467(3) . ?
C31 C30 1.381(3) . ?
C16 H16 0.9300 . ?
C16 C15 1.383(3) . ?
C21 C20 1.390(3) . ?
C27 C28 1.377(3) . ?
C27 C26 1.463(3) . ?
C12 C11 1.472(3) . ?
C12 C13 1.386(3) . ?
C7 C6 1.462(3) . ?
C7 C8 1.395(3) . ?
C2 H2 0.9300 . ?
C2 C3 1.386(3) . ?
C6 C5 1.399(3) . ?
C11 C10 1.392(3) . ?
C30 H30 0.9300 . ?
C30 C29 1.396(3) . ?
C17 H17 0.9300 . ?
C17 C18 1.377(3) . ?
C22 H22 0.9300 . ?
C22 C23 1.374(3) . ?
C29 C28 1.403(3) . ?
C29 C32 1.481(3) . ?
C28 H28 0.9300 . ?
C8 H8 0.9300 . ?
C8 C9 1.380(3) . ?
C33 C32 1.387(3) . ?
C33 C34 1.376(3) . ?
C32 C37 1.399(3) . ?
C20 H20 0.9300 . ?
C20 C19 1.376(3) . ?
C5 H5 0.9300 . ?
C5 C4 1.382(3) . ?
C25 H25 0.9300 . ?
C25 C26 1.386(3) . ?
C25 C24 1.379(3) . ?
C35 C36 1.378(3) . ?
C35 C34 1.380(3) . ?
C15 H15 0.9300 . ?
C15 C14 1.380(4) . ?
C4 H4 0.9300 . ?
C4 C3 1.388(3) . ?
C9 H9 0.9300 . ?
C9 C10 1.380(3) . ?
C36 C37 1.377(3) . ?
C3 H3 0.9300 . ?
C10 H10 0.9300 . ?
C23 H23 0.9300 . ?
C23 C24 1.388(3) . ?
C18 H18 0.9300 . ?
C18 C19 1.379(4) . ?
C24 H24 0.9300 . ?
C13 H13 0.9300 . ?
C13 C14 1.378(3) . ?
C41 C42 1.385(4) . ?
C41 C40 1.378(4) . ?
C41 C44 1.505(4) . ?
C19 H19 0.9300 . ?
C42 H42 0.9300 . ?
C42 C43 1.384(4) . ?
C40 H40 0.9300 . ?
C40 C39 1.375(4) . ?
C14 H14 0.9300 . ?
C38 H38 0.9300 . ?
C38 C43 1.374(4) . ?
C38 C39 1.378(4) . ?
C43 H43 0.9300 . ?
C39 H39 0.9300 . ?
C44 H44A 0.9600 . ?
C44 H44B 0.9600 . ?
C44 H44C 0.9600 . ?

loop_
_platon_squeeze_void_nr
_platon_squeeze_void_average_x
_platon_squeeze_void_average_y
_platon_squeeze_void_average_z
_platon_squeeze_void_volume
_platon_squeeze_void_count_electrons
_platon_squeeze_void_content
1 0.250 0.750 0.250 222 56 ' '
2 0.250 0.750 0.750 222 56 ' '
3 0.250 0.170 0.500 83 22 ' '
4 0.250 0.330 1.000 82 22 ' '
5 0.750 0.250 0.250 222 56 ' '
6 0.750 0.250 0.750 222 56 ' '
7 0.750 0.830 0.500 82 22 ' '
8 0.750 0.670 1.000 83 22 ' '
